data_1545427
loop_
_publ_author_name
'Song, Jian'
'Liu, Ye'
'Zhou, Ming'
'Cao, Hui'
'Peng, Xiao-Gang'
'Liang, Jing-Jing'
'Zhao, Xiao-Ya'
'Xiang, Ming'
'Ruan, Han-Li'

_publ_section_title
;
 Spiroschincarins A-E: Five Spirocyclic Nortriterpenoids from the Fruit of
 Schisandra incarnata.
;
_journal_issue 5
_journal_name_full 'Organic letters'
_journal_page_first 1196
_journal_page_last 1199
_journal_paper_doi 10.1021/acs.orglett.7b00250
_journal_volume 19
_journal_year 2017
_chemical_absolute_configuration ad
_chemical_formula_moiety 'C31 H38 O11, H2 O, 2(O)'
_chemical_formula_sum 'C31 H40 O14'
_chemical_formula_weight 636.63
_space_group_crystal_system orthorhombic
_space_group_IT_number 19
_space_group_name_Hall 'P 2ac 2ab'
_space_group_name_H-M_alt 'P 21 21 21'
_symmetry_space_group_name_Hall 'P 2ac 2ab'
_symmetry_space_group_name_H-M 'P 21 21 21'
_atom_sites_solution_hydrogens mixed
_atom_sites_solution_primary dual
_audit_creation_date 2017-01-21
_audit_creation_method
;
Olex2 1.2
(compiled 2017.01.04 svn.r3372 for OlexSys, GUI svn.r5292)
;
_cell_angle_alpha 90
_cell_angle_beta 90
_cell_angle_gamma 90
_cell_formula_units_Z 4
_cell_length_a 11.627(2)
_cell_length_b 32.192(6)
_cell_length_c 8.9821(18)
_cell_measurement_reflns_used 9160
_cell_measurement_temperature 100(2)
_cell_measurement_theta_max 69.44
_cell_measurement_theta_min 4.69
_cell_volume 3362.0(11)
_computing_molecular_graphics 'Olex2 (Dolomanov et al., 2009)'
_computing_publication_material 'Olex2 (Dolomanov et al., 2009)'
_computing_structure_refinement 'ShelXL (Sheldrick, 2015)'
_computing_structure_solution 'ShelXT (Sheldrick, 2015)'
_diffrn_ambient_temperature 100(2)
_diffrn_measured_fraction_theta_full 0.990
_diffrn_measured_fraction_theta_max 0.971
_diffrn_measurement_device_type 'Bruker P4'
_diffrn_measurement_method '\w scans'
_diffrn_radiation_monochromator graphite
_diffrn_radiation_type CuK\a
_diffrn_radiation_wavelength 1.54178
_diffrn_reflns_av_R_equivalents 0.0605
_diffrn_reflns_av_unetI/netI 0.0459
_diffrn_reflns_Laue_measured_fraction_full 0.990
_diffrn_reflns_Laue_measured_fraction_max 0.971
_diffrn_reflns_limit_h_max 13
_diffrn_reflns_limit_h_min -13
_diffrn_reflns_limit_k_max 36
_diffrn_reflns_limit_k_min -39
_diffrn_reflns_limit_l_max 10
_diffrn_reflns_limit_l_min -9
_diffrn_reflns_number 30741
_diffrn_reflns_point_group_measured_fraction_full 0.991
_diffrn_reflns_point_group_measured_fraction_max 0.969
_diffrn_reflns_theta_full 67.679
_diffrn_reflns_theta_max 70.692
_diffrn_reflns_theta_min 2.745
_exptl_absorpt_coefficient_mu 0.841
_exptl_absorpt_correction_T_max 0.874
_exptl_absorpt_correction_T_min 0.817
_exptl_absorpt_correction_type multi-scan
_exptl_absorpt_process_details SADABS
_exptl_crystal_colour colorless
_exptl_crystal_density_diffrn 1.258
_exptl_crystal_description block
_exptl_crystal_F_000 1352
_exptl_crystal_size_max 0.25
_exptl_crystal_size_mid 0.2
_exptl_crystal_size_min 0.16
_refine_diff_density_max 1.374
_refine_diff_density_min -0.333
_refine_diff_density_rms 0.074
_refine_ls_abs_structure_details
;
 Flack x determined using 2443 quotients [(I+)-(I-)]/[(I+)+(I-)]
 (Parsons, Flack and Wagner, Acta Cryst. B69 (2013) 249-259).
;
_refine_ls_abs_structure_Flack 0.01(5)
_refine_ls_extinction_method none
_refine_ls_goodness_of_fit_ref 1.073
_refine_ls_hydrogen_treatment constr
_refine_ls_matrix_type full
_refine_ls_number_parameters 416
_refine_ls_number_reflns 6230
_refine_ls_number_restraints 0
_refine_ls_restrained_S_all 1.073
_refine_ls_R_factor_all 0.0727
_refine_ls_R_factor_gt 0.0713
_refine_ls_shift/su_max 0.000
_refine_ls_shift/su_mean 0.000
_refine_ls_structure_factor_coef Fsqd
_refine_ls_weighting_details 'w=1/[\s^2^(Fo^2^)+(0.1139P)^2^+2.5968P] where P=(Fo^2^+2Fc^2^)/3'
_refine_ls_weighting_scheme calc
_refine_ls_wR_factor_gt 0.1973
_refine_ls_wR_factor_ref 0.1988
_reflns_Friedel_coverage 0.757
_reflns_Friedel_fraction_full 0.993
_reflns_Friedel_fraction_max 0.965
_reflns_number_gt 6021
_reflns_number_total 6230
_reflns_threshold_expression 'I > 2\s(I)'
_cod_data_source_file ol7b00250_si_002.cif
_cod_data_source_block 1
_cod_original_cell_volume 3361.8(12)
_cod_database_code 1545427
_shelx_shelxl_version_number 2016/6
_shelx_space_group_comment
;
The symmetry employed for this shelxl refinement is uniquely defined
by the following loop, which should always be used as a source of
symmetry information in preference to the above space-group names.
They are only intended as comments.
;
_shelx_estimated_absorpt_t_max 0.877
_shelx_estimated_absorpt_t_min 0.817
_olex2_refinement_description
;
1. Fixed Uiso
 At 1.2 times of:
  All C(H) groups, All C(H,H) groups
 At 1.5 times of:
  All C(H,H,H) groups, All O(H) groups, All O(H,H) groups
2.a Free rotating group:
 O3W(H3WA,H3WB)
2.b Ternary CH refined with riding coordinates:
 C17(H17), C20(H20), C16(H16), C8(H8), C5(H5A), C7(H7), C1(H1)
2.c Secondary CH2 refined with riding coordinates:
 C11(H11A,H11B), C12(H12A,H12B), C1'(H1'A,H1'B), C2(H2A,H2B), C6(H6A,H6B)
2.d Aromatic/amide H refined with riding coordinates:
 C22(H22), C24(H24)
2.e Idealised Me refined as rotating group:
 C21(H21A,H21B,H21C), C18(H18A,H18B,H18C), C2'(H2'A,H2'B,H2'C), C29(H29A,H29B,
 H29C), C30(H30A,H30B,H30C), C27(H27A,H27B,H27C)
2.f Idealised tetrahedral OH refined as rotating group:
 O5(H5)
;
_olex2_submission_special_instructions 'No special instructions were received'

loop_
_space_group_symop_operation_xyz
'x, y, z'
'-x+1/2, -y, z+1/2'
'-x, y+1/2, -z+1/2'
'x+1/2, -y+1/2, -z'

loop_
_atom_site_label
_atom_site_type_symbol
_atom_site_fract_x
_atom_site_fract_y
_atom_site_fract_z
_atom_site_U_iso_or_equiv
_atom_site_adp_type
_atom_site_occupancy
_atom_site_site_symmetry_order
_atom_site_calc_flag
_atom_site_refinement_flags_posn
O6 O 0.5797(2) 0.63366(9) 0.4808(3) 0.0304(6) Uani 1 1 d .
O1 O 0.6000(3) 0.59957(10) 0.7426(4) 0.0402(8) Uani 1 1 d .
O2 O 0.6814(3) 0.61668(12) 0.9581(4) 0.0492(9) Uani 1 1 d .
O4 O 0.6678(3) 0.53108(10) 0.4308(5) 0.0486(9) Uani 1 1 d .
O10 O 0.4882(3) 0.63697(10) 0.1774(4) 0.0392(7) Uani 1 1 d .
O7 O 0.4653(3) 0.68698(10) 0.4876(4) 0.0451(8) Uani 1 1 d .
O5 O 0.7809(3) 0.57002(11) 0.5876(4) 0.0448(8) Uani 1 1 d .
H5 H 0.832390 0.567675 0.525817 0.067 Uiso 1 1 calc GR
O8 O 1.0381(3) 0.71139(11) 0.7968(5) 0.0507(9) Uani 1 1 d .
O11 O 0.3631(3) 0.58960(12) 0.2626(5) 0.0581(11) Uani 1 1 d .
C3 C 0.6556(4) 0.59042(17) 0.8705(6) 0.0440(11) Uani 1 1 d .
O3 O 0.5009(4) 0.51266(15) 0.7999(6) 0.0832(18) Uani 1 1 d .
C23 C 0.9231(4) 0.70155(15) 0.7647(6) 0.0381(10) Uani 1 1 d .
C17 C 0.7286(4) 0.72565(13) 0.4726(6) 0.0370(10) Uani 1 1 d .
H17 H 0.739050 0.754610 0.441788 0.044 Uiso 1 1 calc R
O9 O 1.1826(4) 0.67953(19) 0.9160(7) 0.0899(18) Uani 1 1 d .
C20 C 0.7372(4) 0.71924(14) 0.6405(6) 0.0375(10) Uani 1 1 d .
H20 H 0.716657 0.690490 0.664600 0.045 Uiso 1 1 calc R
C14 C 0.4607(4) 0.60189(14) 0.2428(6) 0.0389(10) Uani 1 1 d .
C15 C 0.5575(4) 0.67371(13) 0.4477(5) 0.0324(9) Uani 1 1 d .
C13 C 0.7708(4) 0.69480(14) 0.3603(5) 0.0374(10) Uani 1 1 d .
C19 C 0.6755(4) 0.56762(14) 0.5174(6) 0.0395(10) Uani 1 1 d .
C11 C 0.7545(4) 0.61879(15) 0.3255(6) 0.0385(10) Uani 1 1 d .
H11A H 0.733791 0.629187 0.227733 0.046 Uiso 1 1 calc R
H11B H 0.806687 0.595621 0.311218 0.046 Uiso 1 1 calc R
C16 C 0.6423(4) 0.70176(13) 0.3766(5) 0.0353(10) Uani 1 1 d .
H16 H 0.609447 0.718549 0.296172 0.042 Uiso 1 1 calc R
C9 C 0.6468(4) 0.60294(13) 0.4011(5) 0.0331(9) Uani 1 1 d .
C12 C 0.8180(4) 0.65295(14) 0.4090(6) 0.0366(10) Uani 1 1 d .
H12A H 0.807366 0.649464 0.515433 0.044 Uiso 1 1 calc R
H12B H 0.899631 0.651448 0.387608 0.044 Uiso 1 1 calc R
C22 C 0.8595(4) 0.72705(15) 0.6855(6) 0.0423(11) Uani 1 1 d .
H22 H 0.892892 0.751885 0.655079 0.051 Uiso 1 1 calc R
C1' C 0.3947(4) 0.66270(16) 0.1176(6) 0.0470(12) Uani 1 1 d .
H1'A H 0.356986 0.677822 0.197176 0.056 Uiso 1 1 calc R
H1'B H 0.338102 0.645460 0.067890 0.056 Uiso 1 1 calc R
C2 C 0.6806(5) 0.54420(18) 0.8758(7) 0.0572(15) Uani 1 1 d .
H2A H 0.762005 0.538853 0.862192 0.069 Uiso 1 1 calc R
H2B H 0.656299 0.532379 0.970036 0.069 Uiso 1 1 calc R
C10 C 0.5868(4) 0.56399(14) 0.6475(6) 0.0413(11) Uani 1 1 d .
C21 C 0.6543(5) 0.74899(19) 0.7214(8) 0.0571(14) Uani 1 1 d .
H21A H 0.675102 0.777190 0.699562 0.086 Uiso 1 1 calc GR
H21B H 0.658971 0.744378 0.826829 0.086 Uiso 1 1 calc GR
H21C H 0.577035 0.743919 0.688228 0.086 Uiso 1 1 calc GR
C8 C 0.5698(4) 0.57934(14) 0.2884(6) 0.0399(11) Uani 1 1 d .
H8 H 0.615736 0.576441 0.197462 0.048 Uiso 1 1 calc R
C24 C 0.8995(5) 0.66207(19) 0.8313(6) 0.0525(14) Uani 1 1 d .
H24 H 0.830370 0.647653 0.824606 0.063 Uiso 1 1 calc R
C18 C 0.8214(5) 0.71145(18) 0.2183(6) 0.0509(13) Uani 1 1 d .
H18A H 0.782503 0.736616 0.190898 0.076 Uiso 1 1 calc GR
H18B H 0.812427 0.691263 0.140496 0.076 Uiso 1 1 calc GR
H18C H 0.901739 0.717111 0.232769 0.076 Uiso 1 1 calc GR
C5 C 0.4627(4) 0.55654(16) 0.5956(6) 0.0466(12) Uani 1 1 d .
H5A H 0.425226 0.582801 0.569260 0.056 Uiso 1 1 calc R
C7 C 0.5582(5) 0.53541(15) 0.3532(7) 0.0483(13) Uani 1 1 d .
H7 H 0.554058 0.515152 0.271943 0.058 Uiso 1 1 calc R
C26 C 1.0841(5) 0.6796(2) 0.8761(7) 0.0585(15) Uani 1 1 d .
C2' C 0.4486(5) 0.69231(18) 0.0092(7) 0.0544(14) Uani 1 1 d .
H2'A H 0.483391 0.676963 -0.070583 0.082 Uiso 1 1 calc GR
H2'B H 0.506211 0.708500 0.059085 0.082 Uiso 1 1 calc GR
H2'C H 0.390539 0.710440 -0.030328 0.082 Uiso 1 1 calc GR
C6 C 0.4638(5) 0.52694(16) 0.4637(7) 0.0550(15) Uani 1 1 d .
H6A H 0.472006 0.498764 0.500394 0.066 Uiso 1 1 calc R
H6B H 0.390288 0.528750 0.412880 0.066 Uiso 1 1 calc R
C1 C 0.6117(5) 0.52646(17) 0.7490(7) 0.0544(15) Uani 1 1 d .
H1 H 0.653514 0.504466 0.696449 0.065 Uiso 1 1 calc R
C29 C 0.3107(6) 0.5057(3) 0.7031(10) 0.088(3) Uani 1 1 d .
H29A H 0.338536 0.485193 0.634245 0.132 Uiso 1 1 calc GR
H29B H 0.245967 0.519843 0.660372 0.132 Uiso 1 1 calc GR
H29C H 0.287690 0.492325 0.793859 0.132 Uiso 1 1 calc GR
C4 C 0.4070(5) 0.5373(2) 0.7363(8) 0.0619(18) Uani 1 1 d .
C30 C 0.3656(6) 0.5688(3) 0.8479(8) 0.076(2) Uani 1 1 d .
H30A H 0.341296 0.554825 0.936927 0.114 Uiso 1 1 calc GR
H30B H 0.302106 0.584003 0.806724 0.114 Uiso 1 1 calc GR
H30C H 0.427002 0.587640 0.871183 0.114 Uiso 1 1 calc GR
C25 C 0.9937(5) 0.6492(2) 0.9053(8) 0.0646(17) Uani 1 1 d .
C27 C 1.0117(8) 0.6109(3) 0.9975(15) 0.125(5) Uani 1 1 d .
H27A H 0.938703 0.598311 1.018897 0.187 Uiso 1 1 calc GR
H27B H 1.049203 0.618215 1.088999 0.187 Uiso 1 1 calc GR
H27C H 1.058845 0.591566 0.943452 0.187 Uiso 1 1 calc GR
O3W O 0.9789(4) 0.5593(2) 0.4518(11) 0.131(3) Uani 1 1 d .
H3WA H 1.034989 0.575978 0.462250 0.197 Uiso 1 1 d G
H3WB H 0.985332 0.546568 0.369310 0.197 Uiso 1 1 d G
O1W O 0.1451(6) 0.6192(2) 0.3949(11) 0.130(3) Uani 1 1 d .
O2W O 0.2804(7) 0.6508(3) 0.6121(16) 0.173(4) Uani 1 1 d .

loop_
_atom_site_aniso_label
_atom_site_aniso_U_11
_atom_site_aniso_U_22
_atom_site_aniso_U_33
_atom_site_aniso_U_23
_atom_site_aniso_U_13
_atom_site_aniso_U_12
O6 0.0244(13) 0.0296(14) 0.0373(15) 0.0117(12) -0.0038(11) -0.0012(11)
O1 0.0354(17) 0.0405(16) 0.0446(18) 0.0195(14) -0.0103(14) -0.0056(13)
O2 0.043(2) 0.062(2) 0.042(2) 0.0145(18) -0.0016(15) -0.0071(17)
O4 0.0428(19) 0.0336(16) 0.070(2) 0.0039(16) -0.0167(18) 0.0015(14)
O10 0.0292(15) 0.0447(17) 0.0437(18) 0.0149(14) -0.0075(13) 0.0004(13)
O7 0.0355(17) 0.0381(17) 0.062(2) 0.0134(15) 0.0054(16) 0.0076(14)
O5 0.0330(17) 0.0430(17) 0.058(2) 0.0115(16) -0.0177(16) 0.0053(14)
O8 0.0314(17) 0.053(2) 0.068(2) 0.0159(18) -0.0127(16) -0.0068(15)
O11 0.0339(19) 0.062(2) 0.078(3) 0.027(2) -0.0181(18) -0.0141(16)
C3 0.037(2) 0.054(3) 0.041(3) 0.020(2) -0.005(2) -0.005(2)
O3 0.065(3) 0.078(3) 0.107(4) 0.070(3) -0.033(3) -0.030(2)
C23 0.031(2) 0.044(2) 0.040(2) 0.0022(19) -0.0010(19) -0.0057(18)
C17 0.033(2) 0.030(2) 0.048(3) 0.0140(19) -0.008(2) -0.0080(17)
O9 0.036(2) 0.120(4) 0.114(4) 0.050(4) -0.023(3) -0.004(2)
C20 0.030(2) 0.039(2) 0.044(3) 0.0052(19) -0.0052(19) -0.0060(18)
C14 0.034(2) 0.040(2) 0.043(3) 0.0062(19) -0.011(2) -0.0018(19)
C15 0.030(2) 0.034(2) 0.034(2) 0.0101(17) -0.0077(17) -0.0003(16)
C13 0.027(2) 0.043(2) 0.042(2) 0.010(2) -0.0052(19) -0.0057(18)
C19 0.030(2) 0.035(2) 0.054(3) 0.010(2) -0.011(2) -0.0014(17)
C11 0.028(2) 0.043(2) 0.045(3) 0.004(2) 0.0010(18) 0.0005(18)
C16 0.029(2) 0.035(2) 0.042(2) 0.0168(18) -0.0077(18) -0.0047(17)
C9 0.026(2) 0.034(2) 0.040(2) 0.0071(18) -0.0047(17) 0.0023(16)
C12 0.0212(19) 0.040(2) 0.048(3) 0.0045(19) -0.0019(18) -0.0029(17)
C22 0.032(2) 0.039(2) 0.056(3) 0.003(2) -0.009(2) -0.0089(18)
C1' 0.035(2) 0.052(3) 0.055(3) 0.013(2) -0.014(2) 0.005(2)
C2 0.056(3) 0.056(3) 0.059(3) 0.030(3) -0.020(3) -0.001(3)
C10 0.034(2) 0.037(2) 0.053(3) 0.020(2) -0.017(2) -0.0058(19)
C21 0.040(3) 0.061(3) 0.070(4) -0.009(3) -0.006(3) 0.004(2)
C8 0.035(2) 0.038(2) 0.047(3) 0.008(2) -0.009(2) -0.0011(18)
C24 0.035(3) 0.067(3) 0.056(3) 0.025(3) -0.003(2) -0.006(2)
C18 0.038(3) 0.061(3) 0.054(3) 0.016(3) 0.003(2) -0.012(2)
C5 0.032(2) 0.049(3) 0.059(3) 0.024(2) -0.015(2) -0.015(2)
C7 0.052(3) 0.033(2) 0.060(3) 0.007(2) -0.023(3) -0.004(2)
C26 0.039(3) 0.075(4) 0.062(3) 0.023(3) -0.010(3) -0.002(3)
C2' 0.047(3) 0.052(3) 0.064(4) 0.026(3) -0.019(3) -0.004(2)
C6 0.049(3) 0.039(2) 0.077(4) 0.021(3) -0.024(3) -0.017(2)
C1 0.048(3) 0.045(3) 0.070(4) 0.030(3) -0.018(3) -0.007(2)
C29 0.059(4) 0.108(6) 0.099(6) 0.062(5) -0.013(4) -0.047(4)
C4 0.046(3) 0.074(4) 0.066(4) 0.044(3) -0.018(3) -0.022(3)
C30 0.062(4) 0.110(6) 0.055(4) 0.037(4) 0.003(3) -0.032(4)
C25 0.046(3) 0.072(4) 0.075(4) 0.035(3) -0.003(3) 0.001(3)
C27 0.073(5) 0.123(8) 0.179(11) 0.104(8) -0.027(6) 0.001(5)
O3W 0.032(2) 0.097(4) 0.264(10) -0.116(5) -0.003(4) 0.005(2)
O1W 0.077(4) 0.123(5) 0.190(8) -0.072(6) 0.021(5) -0.021(4)
O2W 0.080(5) 0.178(8) 0.260(12) 0.054(9) 0.022(7) -0.028(5)

loop_
_atom_type_symbol
_atom_type_description
_atom_type_scat_dispersion_real
_atom_type_scat_dispersion_imag
_atom_type_scat_source
C C 0.0181 0.0091 'International Tables Vol C Tables 4.2.6.8 and 6.1.1.4'
H H 0.0000 0.0000 'International Tables Vol C Tables 4.2.6.8 and 6.1.1.4'
O O 0.0492 0.0322 'International Tables Vol C Tables 4.2.6.8 and 6.1.1.4'

loop_
_geom_angle_atom_site_label_1
_geom_angle_atom_site_label_2
_geom_angle_atom_site_label_3
_geom_angle
C15 O6 C9 130.3(3)
C3 O1 C10 112.5(4)
C19 O4 C7 103.8(4)
C14 O10 C1' 118.0(4)
C19 O5 H5 109.5
C26 O8 C23 108.2(4)
O1 C3 C2 109.4(5)
O2 C3 O1 121.8(5)
O2 C3 C2 128.8(5)
C1 O3 C4 112.1(4)
O8 C23 C24 107.3(4)
C22 C23 O8 120.4(4)
C22 C23 C24 132.3(5)
C20 C17 H17 113.6
C20 C17 C16 122.1(4)
C13 C17 H17 113.6
C13 C17 C20 123.7(4)
C13 C17 C16 60.1(3)
C16 C17 H17 113.6
C17 C20 H20 109.3
C17 C20 C21 109.9(4)
C22 C20 C17 107.8(4)
C22 C20 H20 109.3
C22 C20 C21 111.2(4)
C21 C20 H20 109.3
O10 C14 C8 109.2(4)
O11 C14 O10 125.0(4)
O11 C14 C8 125.9(4)
O6 C15 C16 123.4(4)
O7 C15 O6 116.3(4)
O7 C15 C16 120.2(4)
C17 C13 C16 61.0(3)
C17 C13 C12 120.8(4)
C17 C13 C18 117.6(4)
C16 C13 C12 117.3(4)
C18 C13 C16 114.5(4)
C18 C13 C12 114.8(4)
O4 C19 C9 102.9(4)
O4 C19 C10 107.9(4)
O5 C19 O4 110.7(4)
O5 C19 C9 116.7(4)
O5 C19 C10 104.4(4)
C10 C19 C9 114.2(4)
H11A C11 H11B 107.5
C9 C11 H11A 108.5
C9 C11 H11B 108.5
C9 C11 C12 115.0(4)
C12 C11 H11A 108.5
C12 C11 H11B 108.5
C17 C16 H16 113.2
C15 C16 C17 120.0(4)
C15 C16 C13 127.4(4)
C15 C16 H16 113.2
C13 C16 C17 58.9(3)
C13 C16 H16 113.2
O6 C9 C19 106.2(4)
O6 C9 C11 115.9(4)
O6 C9 C8 110.2(3)
C11 C9 C19 111.4(4)
C11 C9 C8 110.5(4)
C8 C9 C19 101.6(3)
C13 C12 C11 108.9(4)
C13 C12 H12A 109.9
C13 C12 H12B 109.9
C11 C12 H12A 109.9
C11 C12 H12B 109.9
H12A C12 H12B 108.3
C23 C22 C20 125.1(4)
C23 C22 H22 117.5
C20 C22 H22 117.5
O10 C1' H1'A 110.4
O10 C1' H1'B 110.4
O10 C1' C2' 106.7(4)
H1'A C1' H1'B 108.6
C2' C1' H1'A 110.4
C2' C1' H1'B 110.4
C3 C2 H2A 110.9
C3 C2 H2B 110.9
H2A C2 H2B 108.9
C1 C2 C3 104.3(4)
C1 C2 H2A 110.9
C1 C2 H2B 110.9
O1 C10 C19 108.3(4)
O1 C10 C5 113.9(4)
O1 C10 C1 104.6(4)
C5 C10 C19 113.9(4)
C5 C10 C1 103.5(4)
C1 C10 C19 112.2(4)
C20 C21 H21A 109.5
C20 C21 H21B 109.5
C20 C21 H21C 109.5
H21A C21 H21B 109.5
H21A C21 H21C 109.5
H21B C21 H21C 109.5
C14 C8 C9 115.1(4)
C14 C8 H8 106.0
C14 C8 C7 118.0(4)
C9 C8 H8 106.0
C7 C8 C9 104.7(4)
C7 C8 H8 106.0
C23 C24 H24 125.6
C25 C24 C23 108.9(5)
C25 C24 H24 125.6
C13 C18 H18A 109.5
C13 C18 H18B 109.5
C13 C18 H18C 109.5
H18A C18 H18B 109.5
H18A C18 H18C 109.5
H18B C18 H18C 109.5
C10 C5 H5A 110.9
C10 C5 C4 102.0(4)
C6 C5 C10 109.1(5)
C6 C5 H5A 110.9
C6 C5 C4 112.9(4)
C4 C5 H5A 110.9
O4 C7 C8 101.1(4)
O4 C7 H7 109.6
O4 C7 C6 107.8(4)
C8 C7 H7 109.6
C6 C7 C8 118.8(5)
C6 C7 H7 109.6
O8 C26 C25 108.4(5)
O9 C26 O8 122.3(6)
O9 C26 C25 129.3(6)
C1' C2' H2'A 109.5
C1' C2' H2'B 109.5
C1' C2' H2'C 109.5
H2'A C2' H2'B 109.5
H2'A C2' H2'C 109.5
H2'B C2' H2'C 109.5
C5 C6 H6A 108.8
C5 C6 H6B 108.8
C7 C6 C5 114.0(4)
C7 C6 H6A 108.8
C7 C6 H6B 108.8
H6A C6 H6B 107.7
O3 C1 C2 110.7(6)
O3 C1 C10 105.2(4)
O3 C1 H1 112.0
C2 C1 C10 104.5(4)
C2 C1 H1 112.0
C10 C1 H1 112.0
H29A C29 H29B 109.5
H29A C29 H29C 109.5
H29B C29 H29C 109.5
C4 C29 H29A 109.5
C4 C29 H29B 109.5
C4 C29 H29C 109.5
O3 C4 C5 102.9(5)
O3 C4 C29 105.0(5)
O3 C4 C30 110.1(6)
C29 C4 C5 114.2(6)
C30 C4 C5 114.0(5)
C30 C4 C29 110.0(6)
C4 C30 H30A 109.5
C4 C30 H30B 109.5
C4 C30 H30C 109.5
H30A C30 H30B 109.5
H30A C30 H30C 109.5
H30B C30 H30C 109.5
C24 C25 C26 107.0(5)
C24 C25 C27 129.7(7)
C26 C25 C27 123.3(6)
C25 C27 H27A 109.5
C25 C27 H27B 109.5
C25 C27 H27C 109.5
H27A C27 H27B 109.5
H27A C27 H27C 109.5
H27B C27 H27C 109.5
H3WA O3W H3WB 109.5

loop_
_geom_bond_atom_site_label_1
_geom_bond_atom_site_label_2
_geom_bond_distance
O6 C15 1.348(5)
O6 C9 1.449(5)
O1 C3 1.351(6)
O1 C10 1.437(6)
O2 C3 1.193(7)
O4 C19 1.413(6)
O4 C7 1.460(6)
O10 C14 1.312(6)
O10 C1' 1.468(5)
O7 C15 1.208(6)
O5 H5 0.8200
O5 C19 1.381(6)
O8 C23 1.404(6)
O8 C26 1.357(7)
O11 C14 1.215(6)
C3 C2 1.517(8)
O3 C1 1.437(7)
O3 C4 1.465(7)
C23 C22 1.314(7)
C23 C24 1.431(7)
C17 H17 0.9800
C17 C20 1.525(7)
C17 C13 1.498(7)
C17 C16 1.530(6)
O9 C26 1.199(7)
C20 H20 0.9800
C20 C22 1.499(6)
C20 C21 1.541(8)
C14 C8 1.518(6)
C15 C16 1.482(6)
C13 C16 1.518(6)
C13 C12 1.519(6)
C13 C18 1.504(7)
C19 C9 1.579(6)
C19 C10 1.563(8)
C11 H11A 0.9700
C11 H11B 0.9700
C11 C9 1.513(6)
C11 C12 1.522(7)
C16 H16 0.9800
C9 C8 1.551(6)
C12 H12A 0.9700
C12 H12B 0.9700
C22 H22 0.9300
C1' H1'A 0.9700
C1' H1'B 0.9700
C1' C2' 1.499(8)
C2 H2A 0.9700
C2 H2B 0.9700
C2 C1 1.505(8)
C10 C5 1.535(6)
C10 C1 1.541(6)
C21 H21A 0.9600
C21 H21B 0.9600
C21 H21C 0.9600
C8 H8 0.9800
C8 C7 1.535(6)
C24 H24 0.9300
C24 C25 1.346(8)
C18 H18A 0.9600
C18 H18B 0.9600
C18 H18C 0.9600
C5 H5A 0.9800
C5 C6 1.521(9)
C5 C4 1.550(8)
C7 H7 0.9800
C7 C6 1.505(9)
C26 C25 1.459(9)
C2' H2'A 0.9600
C2' H2'B 0.9600
C2' H2'C 0.9600
C6 H6A 0.9700
C6 H6B 0.9700
C1 H1 0.9800
C29 H29A 0.9600
C29 H29B 0.9600
C29 H29C 0.9600
C29 C4 1.542(8)
C4 C30 1.505(11)
C30 H30A 0.9600
C30 H30B 0.9600
C30 H30C 0.9600
C25 C27 1.501(9)
C27 H27A 0.9600
C27 H27B 0.9600
C27 H27C 0.9600
O3W H3WA 0.8506
O3W H3WB 0.8495
